data_2013144
loop_
_publ_author_name
'Tsao, Jonglin F.'
'Faruqi, Sana R.'
'Thompson, Hugh W.'
'Lalancette, Roger A.'

_publ_section_title
;
 Two new heterocyclic [3.3.3.0^1,5^]-propellanoid compounds:
 2,8-dioxatricyclo[3.3.3.0^1,5^]undecane-3,7-dione and a related dimer
;
_journal_issue 2
_journal_name_full 'Acta Crystallographica Section C'
_journal_page_first o57
_journal_page_last o59
_journal_paper_doi 10.1107/S0108270102022369
_journal_volume 59
_journal_year 2003
_chemical_formula_moiety 'C9 H10 O4'
_chemical_formula_sum 'C9 H10 O4'
_chemical_formula_weight 182.17
_chemical_melting_point 379
_chemical_name_systematic
;
2,8-Dioxatricyclo[3.3.3.0^1,5^]undecane-3,7-dione
;
_space_group_IT_number 14
_symmetry_cell_setting monoclinic
_symmetry_space_group_name_Hall '-P 2ybc'
_symmetry_space_group_name_H-M 'P 1 21/c 1'
_atom_sites_solution_hydrogens geom
_atom_sites_solution_primary direct
_atom_sites_solution_secondary difmap
_audit_creation_method SHELXL97
_cell_angle_alpha 90
_cell_angle_beta 106.79(2)
_cell_angle_gamma 90
_cell_formula_units_Z 8
_cell_length_a 12.697(3)
_cell_length_b 12.240(5)
_cell_length_c 11.509(4)
_cell_measurement_reflns_used 27
_cell_measurement_temperature 296(2)
_cell_measurement_theta_max 8.8
_cell_measurement_theta_min 3.8
_cell_volume 1712.4(10)
_computing_cell_refinement XSCANS
_computing_data_collection 'XSCANS (Siemens, 1996)'
_computing_data_reduction XSCANS
_computing_molecular_graphics SHELXTL
_computing_publication_material SHELXTL
_computing_structure_refinement SHELXTL
_computing_structure_solution 'SHELXTL (Sheldrick, 1997)'
_diffrn_ambient_temperature 296(2)
_diffrn_measured_fraction_theta_full 0.998
_diffrn_measured_fraction_theta_max 0.998
_diffrn_measurement_device_type 'Siemens P4'
_diffrn_measurement_method 2\q/\q
_diffrn_radiation_monochromator graphite
_diffrn_radiation_source 'fine-focus sealed tube'
_diffrn_radiation_type MoK\a
_diffrn_radiation_wavelength 0.71073
_diffrn_reflns_av_R_equivalents 0.017
_diffrn_reflns_av_sigmaI/netI 0.036
_diffrn_reflns_limit_h_max 14
_diffrn_reflns_limit_h_min -15
_diffrn_reflns_limit_k_max 1
_diffrn_reflns_limit_k_min -14
_diffrn_reflns_limit_l_max 13
_diffrn_reflns_limit_l_min -1
_diffrn_reflns_number 3839
_diffrn_reflns_theta_full 25.00
_diffrn_reflns_theta_max 25.0
_diffrn_reflns_theta_min 2.36
_diffrn_standards_decay_% 'variation <1.0'
_diffrn_standards_interval_count 97
_diffrn_standards_number 3
_exptl_absorpt_coefficient_mu 0.112
_exptl_absorpt_correction_T_max 0.96
_exptl_absorpt_correction_T_min 0.94
_exptl_absorpt_correction_type analytical
_exptl_absorpt_process_details '(SHELXTL; Sheldrick, 1997)'
_exptl_crystal_colour yellow
_exptl_crystal_density_diffrn 1.413
_exptl_crystal_density_meas ?
_exptl_crystal_density_method 'not measured'
_exptl_crystal_description 'square tablet'
_exptl_crystal_F_000 768
_exptl_crystal_size_max 0.48
_exptl_crystal_size_mid 0.36
_exptl_crystal_size_min 0.24
_refine_diff_density_max 0.27
_refine_diff_density_min -0.17
_refine_ls_extinction_coef 0.022(2)
_refine_ls_extinction_expression Fc^*^=kFc[1+0.001xFc^2^\l^3^/sin(2\q)]^-1/4^
_refine_ls_extinction_method 'SHELXTL (Sheldrick, 1997)'
_refine_ls_goodness_of_fit_ref 1.04
_refine_ls_hydrogen_treatment constr
_refine_ls_matrix_type full
_refine_ls_number_parameters 243
_refine_ls_number_reflns 3008
_refine_ls_number_restraints 0
_refine_ls_restrained_S_all 1.04
_refine_ls_R_factor_all 0.091
_refine_ls_R_factor_gt 0.055
_refine_ls_shift/su_max <0.001
_refine_ls_shift/su_mean 0.00
_refine_ls_structure_factor_coef Fsqd
_refine_ls_weighting_details 'calc w = 1/[\s^2^(Fo^2^)+(0.0611P)^2^+0.6938P] where P=(Fo^2^+2Fc^2^)/3'
_refine_ls_weighting_scheme calc
_refine_ls_wR_factor_gt 0.137
_refine_ls_wR_factor_ref 0.158
_reflns_number_gt 1898
_reflns_number_total 3008
_reflns_threshold_expression I>2\s(I)
_cod_data_source_file fr1401.cif
_cod_data_source_block I
_cod_depositor_comments
;
The following automatic conversions were performed:

'_exptl_crystal_density_meas' value 'not measured' was changed to '?'
- the value is perceived as not measured.

Automatic conversion script
Id: cif_fix_values 3008 2015-01-20 13:52:24Z robertas 
;
_cod_original_sg_symbol_H-M 'P 21/c'
_cod_database_code 2013144
_cod_database_fobs_code 2013144

loop_
_symmetry_equiv_pos_as_xyz
'x, y, z'
'-x, y+1/2, -z+1/2'
'-x, -y, -z'
'x, -y-1/2, z-1/2'

loop_
_atom_site_label
_atom_site_fract_x
_atom_site_fract_y
_atom_site_fract_z
_atom_site_U_iso_or_equiv
_atom_site_adp_type
_atom_site_calc_flag
_atom_site_refinement_flags
_atom_site_occupancy
_atom_site_disorder_assembly
_atom_site_disorder_group
_atom_site_type_symbol
C1 0.8734(2) 0.6685(2) 0.0381(2) 0.0586(7) Uani d . 1 B . C
O2 0.97789(16) 0.62141(15) 0.05275(18) 0.0649(6) Uani d . 1 . . O
O3 1.12482(19) 0.57662(19) 0.2010(2) 0.0901(7) Uani d . 1 . . O
C3 1.0336(3) 0.6111(2) 0.1718(3) 0.0631(7) Uani d . 1 . . C
C4 0.9644(2) 0.6465(3) 0.2485(3) 0.0680(8) Uani d . 1 . . C
H4A 1.0037 0.6989 0.3088 0.082 Uiso calc R 1 . . H
H4B 0.9446 0.5844 0.2902 0.082 Uiso calc R 1 . . H
C5 0.8629(2) 0.6980(2) 0.1649(2) 0.0506(6) Uani d . 1 B . C
C6 0.8635(2) 0.8211(2) 0.1637(3) 0.0645(8) Uani d . 1 . . C
H6A 0.7974 0.8495 0.1791 0.077 Uiso calc R 1 . . H
H6B 0.9270 0.8490 0.2255 0.077 Uiso calc R 1 . . H
O7 0.8671(2) 0.9431(2) 0.0000(3) 0.1242(11) Uani d . 1 . . O
C7 0.8679(3) 0.8538(3) 0.0411(3) 0.0777(10) Uani d . 1 . . C
O8 0.87170(18) 0.7662(2) -0.02718(18) 0.0807(7) Uani d . 1 . . O
C9 0.7788(3) 0.5961(3) -0.0246(4) 0.0985(12) Uani d . 1 . . C
H9A 0.8000 0.5198 -0.0166 0.118 Uiso calc R 1 A 1 H
H9B 0.7507 0.6143 -0.1101 0.118 Uiso calc R 1 A 1 H
C10 0.6944(7) 0.6206(11) 0.0419(6) 0.085(3) Uani d P 0.59(2) B 1 C
H10A 0.6484 0.6815 0.0039 0.102 Uiso calc PR 0.59(2) B 1 H
H10B 0.6477 0.5575 0.0397 0.102 Uiso calc PR 0.59(2) B 1 H
C10A 0.7274(7) 0.5698(11) 0.0618(6) 0.090(4) Uani d PR 0.41(2) B 2 C
H10E 0.7498 0.4970 0.0923 0.107 Uiso d PR 0.41(2) B 2 H
H10F 0.6485 0.5688 0.0243 0.107 Uiso d PR 0.41(2) B 2 H
C11 0.7537(3) 0.6472(3) 0.1657(3) 0.0786(9) Uani d . 1 . . C
H11A 0.7664 0.5818 0.2153 0.094 Uiso calc R 1 B 1 H
H11B 0.7117 0.6984 0.1990 0.094 Uiso calc R 1 B 1 H
C1' 0.6211(2) 0.3713(3) 0.3302(2) 0.0626(8) Uani d . 1 . . C
O2' 0.69620(18) 0.3770(2) 0.26048(19) 0.0854(7) Uani d . 1 . . O
O3' 0.8705(2) 0.3466(2) 0.2786(3) 0.1194(10) Uani d . 1 . . O
C3' 0.7978(3) 0.3440(3) 0.3246(3) 0.0762(9) Uani d . 1 . . C
C4' 0.7971(2) 0.3069(3) 0.4451(3) 0.0752(9) Uani d . 1 . . C
H4'A 0.8484 0.3495 0.5074 0.090 Uiso calc R 1 . . H
H4'B 0.8184 0.2306 0.4563 0.090 Uiso calc R 1 . . H
C5' 0.6815(2) 0.3217(2) 0.4533(2) 0.0556(7) Uani d . 1 . . C
C6' 0.6683(3) 0.4093(3) 0.5407(3) 0.0714(9) Uani d . 1 . . C
H6'A 0.6202 0.3841 0.5870 0.086 Uiso calc R 1 . . H
H6'B 0.7391 0.4279 0.5967 0.086 Uiso calc R 1 . . H
O7' 0.6025(2) 0.5935(2) 0.5001(3) 0.1211(11) Uani d . 1 . . O
C7' 0.6204(2) 0.5042(3) 0.4671(4) 0.0758(9) Uani d . 1 . . C
O8' 0.59176(17) 0.47929(19) 0.3478(2) 0.0827(7) Uani d . 1 . . O
C9' 0.5256(3) 0.2979(4) 0.2718(3) 0.0935(12) Uani d . 1 . . C
H9'A 0.4585 0.3240 0.2865 0.112 Uiso calc R 1 . . H
H9'B 0.5144 0.2925 0.1850 0.112 Uiso calc R 1 . . H
C10' 0.5600(4) 0.1920(4) 0.3323(5) 0.1297(17) Uani d . 1 . . C
H10C 0.4963 0.1467 0.3278 0.156 Uiso calc R 1 . . H
H10D 0.6077 0.1535 0.2938 0.156 Uiso calc R 1 . . H
C11' 0.6177(4) 0.2165(3) 0.4566(4) 0.0990(12) Uani d . 1 . . C
H11C 0.6676 0.1576 0.4925 0.119 Uiso calc R 1 . . H
H11D 0.5663 0.2268 0.5037 0.119 Uiso calc R 1 . . H

loop_
_atom_site_aniso_label
_atom_site_aniso_U_11
_atom_site_aniso_U_22
_atom_site_aniso_U_33
_atom_site_aniso_U_12
_atom_site_aniso_U_13
_atom_site_aniso_U_23
C1 0.0563(16) 0.0664(18) 0.0557(16) 0.0044(13) 0.0206(13) -0.0052(14)
O2 0.0651(12) 0.0674(12) 0.0685(13) 0.0086(10) 0.0293(10) -0.0074(10)
O3 0.0681(14) 0.0922(17) 0.1095(18) 0.0319(12) 0.0250(12) 0.0122(14)
C3 0.0633(18) 0.0527(16) 0.074(2) 0.0088(14) 0.0218(15) 0.0080(14)
C4 0.0679(18) 0.077(2) 0.0612(17) 0.0139(15) 0.0229(14) 0.0159(15)
C5 0.0506(14) 0.0559(15) 0.0489(14) -0.0004(12) 0.0199(11) 0.0001(12)
C6 0.0676(18) 0.0611(18) 0.0721(19) 0.0087(14) 0.0315(15) -0.0008(15)
O7 0.145(3) 0.0855(18) 0.176(3) 0.0422(16) 0.100(2) 0.0645(19)
C7 0.074(2) 0.071(2) 0.103(3) 0.0252(16) 0.0497(19) 0.030(2)
O8 0.0946(16) 0.0955(17) 0.0612(13) 0.0282(13) 0.0373(12) 0.0212(12)
C9 0.076(2) 0.117(3) 0.098(3) -0.015(2) 0.017(2) -0.046(2)
C10 0.064(4) 0.095(6) 0.093(5) -0.019(4) 0.018(3) -0.011(4)
C10A 0.103(8) 0.076(7) 0.086(7) -0.043(6) 0.022(6) 0.003(5)
C11 0.068(2) 0.081(2) 0.097(2) -0.0159(17) 0.0396(18) -0.0055(19)
C1' 0.0528(16) 0.081(2) 0.0556(17) 0.0057(14) 0.0188(13) 0.0081(15)
O2' 0.0794(15) 0.1149(19) 0.0723(14) 0.0173(13) 0.0386(12) 0.0302(13)
O3' 0.1009(19) 0.111(2) 0.183(3) 0.0148(16) 0.098(2) 0.020(2)
C3' 0.067(2) 0.0644(19) 0.111(3) 0.0059(15) 0.047(2) 0.0065(19)
C4' 0.0689(19) 0.0682(19) 0.083(2) 0.0198(16) 0.0126(16) -0.0009(17)
C5' 0.0574(16) 0.0545(16) 0.0519(15) -0.0035(12) 0.0112(12) 0.0049(13)
C6' 0.0601(17) 0.093(2) 0.0606(18) -0.0106(16) 0.0172(14) -0.0136(17)
O7' 0.0827(17) 0.0784(18) 0.213(3) -0.0035(13) 0.060(2) -0.0432(19)
C7' 0.0465(16) 0.068(2) 0.118(3) -0.0040(15) 0.0303(18) -0.009(2)
O8' 0.0721(14) 0.0809(16) 0.0960(18) 0.0226(11) 0.0255(12) 0.0270(13)
C9' 0.064(2) 0.152(4) 0.060(2) -0.010(2) 0.0108(16) -0.023(2)
C10' 0.130(4) 0.122(4) 0.136(4) -0.058(3) 0.037(3) -0.041(3)
C11' 0.139(3) 0.071(2) 0.093(3) -0.032(2) 0.043(2) 0.0000(19)

loop_
_atom_type_symbol
_atom_type_description
_atom_type_scat_dispersion_real
_atom_type_scat_dispersion_imag
_atom_type_scat_source
C C 0.0033 0.0016 'International Tables Vol C Tables 4.2.6.8 and 6.1.1.4'
H H 0.0000 0.0000 'International Tables Vol C Tables 4.2.6.8 and 6.1.1.4'
O O 0.0106 0.0060 'International Tables Vol C Tables 4.2.6.8 and 6.1.1.4'

loop_
_geom_angle_atom_site_label_1
_geom_angle_atom_site_label_2
_geom_angle_atom_site_label_3
_geom_angle
O8 C1 O2 106.3(2)
O8 C1 C9 111.0(3)
O2 C1 C9 114.3(3)
O8 C1 C5 108.2(2)
O2 C1 C5 108.5(2)
C9 C1 C5 108.4(2)
C3 O2 C1 111.0(2)
O3 C3 O2 120.2(3)
O3 C3 C4 129.4(3)
O2 C3 C4 110.5(2)
C3 C4 C5 106.7(2)
C3 C4 H4A 110.4
C5 C4 H4A 110.4
C3 C4 H4B 110.4
C5 C4 H4B 110.4
H4A C4 H4B 108.6
C4 C5 C6 114.8(2)
C4 C5 C11 116.0(2)
C6 C5 C11 114.5(2)
C4 C5 C1 102.4(2)
C6 C5 C1 102.9(2)
C11 C5 C1 103.7(2)
C7 C6 C5 106.2(2)
C7 C6 H6A 110.5
C5 C6 H6A 110.5
C7 C6 H6B 110.5
C5 C6 H6B 110.5
H6A C6 H6B 108.7
O7 C7 O8 120.0(3)
O7 C7 C6 128.9(4)
O8 C7 C6 111.2(3)
C7 O8 C1 111.4(2)
C10A C9 C1 105.8(3)
C1 C9 C10 103.1(3)
C10A C9 H9A 83.3
C1 C9 H9A 111.2
C10 C9 H9A 111.2
C10A C9 H9B 132.5
C1 C9 H9B 111.2
C10 C9 H9B 111.2
H9A C9 H9B 109.1
C11 C10 C9 107.4(6)
C11 C10 H10A 110.2
C9 C10 H10A 110.2
C11 C10 H10B 110.2
C9 C10 H10B 110.2
H10A C10 H10B 108.5
C9 C10A C11 112.9(5)
C9 C10A H10E 109.1
C11 C10A H10E 108.7
C9 C10A H10F 109.0
C11 C10A H10F 109.3
H10E C10A H10F 107.8
C10 C11 C5 107.6(3)
C10A C11 C5 104.4(3)
C10 C11 H11A 110.2
C10A C11 H11A 84.7
C5 C11 H11A 110.2
C10 C11 H11B 110.2
C10A C11 H11B 135.0
C5 C11 H11B 110.2
H11A C11 H11B 108.5
O8' C1' O2' 106.6(2)
O8' C1' C9' 114.5(3)
O2' C1' C9' 111.4(3)
O8' C1' C5' 108.8(2)
O2' C1' C5' 107.8(2)
C9' C1' C5' 107.6(3)
C3' O2' C1' 111.7(2)
O3' C3' O2' 119.4(3)
O3' C3' C4' 130.4(3)
O2' C3' C4' 110.2(3)
C3' C4' C5' 107.1(2)
C3' C4' H4'A 110.3
C5' C4' H4'A 110.3
C3' C4' H4'B 110.3
C5' C4' H4'B 110.3
H4'A C4' H4'B 108.5
C4' C5' C6' 115.1(2)
C4' C5' C11' 115.6(3)
C6' C5' C11' 114.8(3)
C4' C5' C1' 103.1(2)
C6' C5' C1' 102.3(2)
C11' C5' C1' 103.3(2)
C7' C6' C5' 106.6(3)
C7' C6' H6'A 110.4
C5' C6' H6'A 110.4
C7' C6' H6'B 110.4
C5' C6' H6'B 110.4
H6'A C6' H6'B 108.6
O7' C7' O8' 120.5(4)
O7' C7' C6' 128.7(4)
O8' C7' C6' 110.7(3)
C7' O8' C1' 110.8(2)
C10' C9' C1' 102.9(3)
C10' C9' H9'A 111.2
C1' C9' H9'A 111.2
C10' C9' H9'B 111.2
C1' C9' H9'B 111.2
H9'A C9' H9'B 109.1
C11' C10' C9' 106.4(4)
C11' C10' H10C 110.4
C9' C10' H10C 110.4
C11' C10' H10D 110.4
C9' C10' H10D 110.4
H10C C10' H10D 108.6
C10' C11' C5' 105.8(3)
C10' C11' H11C 110.6
C5' C11' H11C 110.6
C10' C11' H11D 110.6
C5' C11' H11D 110.6
H11C C11' H11D 108.7

loop_
_geom_bond_atom_site_label_1
_geom_bond_atom_site_label_2
_geom_bond_site_symmetry_2
_geom_bond_distance
_geom_bond_publ_flag
C1 O8 . 1.409(3) ?
C1 O2 . 1.411(3) ?
C1 C9 . 1.500(4) ?
C1 C5 . 1.547(4) ?
O2 C3 . 1.354(3) ?
O3 C3 . 1.186(3) ?
C3 C4 . 1.480(4) ?
C4 C5 . 1.505(4) ?
C4 H4A . 0.9700 ?
C4 H4B . 0.9700 ?
C5 C6 . 1.506(4) ?
C5 C11 . 1.522(4) ?
C6 C7 . 1.483(4) ?
C6 H6A . 0.9700 ?
C6 H6B . 0.9700 ?
O7 C7 . 1.190(4) ?
C7 O8 . 1.338(4) ?
C9 C10A . 1.376(6) ?
C9 C10 . 1.515(8) ?
C9 H9A . 0.9700 ?
C9 H9B . 0.9700 ?
C10 C11 . 1.444(6) ?
C10 H10A . 0.9700 ?
C10 H10B . 0.9700 ?
C10A C11 . 1.486(7) ?
C10A H10E . 0.9699 ?
C10A H10F . 0.9700 ?
C11 H11A . 0.9700 ?
C11 H11B . 0.9700 ?
C1' O8' . 1.404(4) ?
C1' O2' . 1.414(3) ?
C1' C9' . 1.502(4) ?
C1' C5' . 1.528(4) ?
O2' C3' . 1.350(4) ?
O3' C3' . 1.190(4) ?
C3' C4' . 1.462(4) ?
C4' C5' . 1.509(4) ?
C4' H4'A . 0.9700 ?
C4' H4'B . 0.9700 ?
C5' C6' . 1.512(4) ?
C5' C11' . 1.528(4) ?
C6' C7' . 1.463(5) ?
C6' H6'A . 0.9700 ?
C6' H6'B . 0.9700 ?
O7' C7' . 1.200(4) ?
C7' O8' . 1.350(4) ?
C9' C10' . 1.476(6) ?
C9' H9'A . 0.9700 ?
C9' H9'B . 0.9700 ?
C10' C11' . 1.438(5) ?
C10' H10C . 0.9700 ?
C10' H10D . 0.9700 ?
C11' H11C . 0.9700 ?
C11' H11D . 0.9700 ?

loop_
_geom_torsion_atom_site_label_1
_geom_torsion_atom_site_label_2
_geom_torsion_atom_site_label_3
_geom_torsion_atom_site_label_4
_geom_torsion
O8 C1 O2 C3 119.5(2)
C9 C1 O2 C3 -117.8(3)
C5 C1 O2 C3 3.3(3)
C1 O2 C3 O3 -177.2(3)
C1 O2 C3 C4 3.4(3)
O3 C3 C4 C5 171.9(3)
O2 C3 C4 C5 -8.8(3)
C3 C4 C5 C6 -100.7(3)
C3 C4 C5 C11 122.1(3)
C3 C4 C5 C1 10.0(3)
O8 C1 C5 C4 -123.2(2)
O2 C1 C5 C4 -8.3(3)
C9 C1 C5 C4 116.3(3)
O8 C1 C5 C6 -3.8(3)
O2 C1 C5 C6 111.1(2)
C9 C1 C5 C6 -124.3(3)
O8 C1 C5 C11 115.8(2)
O2 C1 C5 C11 -129.3(2)
C9 C1 C5 C11 -4.6(3)
C4 C5 C6 C7 113.2(3)
C11 C5 C6 C7 -109.0(3)
C1 C5 C6 C7 2.8(3)
C5 C6 C7 O7 178.0(3)
C5 C6 C7 O8 -0.9(3)
O7 C7 O8 C1 179.3(3)
C6 C7 O8 C1 -1.6(3)
O2 C1 O8 C7 -112.8(3)
C9 C1 O8 C7 122.4(3)
C5 C1 O8 C7 3.5(3)
O8 C1 C9 C10A -127.7(7)
O2 C1 C9 C10A 112.2(7)
C5 C1 C9 C10A -9.0(8)
O8 C1 C9 C10 -97.3(6)
O2 C1 C9 C10 142.5(6)
C5 C1 C9 C10 21.4(6)
C10A C9 C10 C11 67.6(7)
C1 C9 C10 C11 -31.4(9)
C1 C9 C10A C11 20.2(11)
C10 C9 C10A C11 -68.5(9)
C9 C10 C11 C10A -58.7(7)
C9 C10 C11 C5 29.5(9)
C9 C10A C11 C10 77.1(9)
C9 C10A C11 C5 -23.3(11)
C4 C5 C11 C10 -126.5(7)
C6 C5 C11 C10 96.2(7)
C1 C5 C11 C10 -15.2(7)
C4 C5 C11 C10A -95.9(6)
C6 C5 C11 C10A 126.8(6)
C1 C5 C11 C10A 15.4(6)
O8' C1' O2' C3' 113.1(3)
C9' C1' O2' C3' -121.4(3)
C5' C1' O2' C3' -3.6(3)
C1' O2' C3' O3' -178.4(3)
C1' O2' C3' C4' 3.0(4)
O3' C3' C4' C5' -179.5(4)
O2' C3' C4' C5' -1.1(4)
C3' C4' C5' C6' -111.6(3)
C3' C4' C5' C11' 110.9(3)
C3' C4' C5' C1' -1.1(3)
O8' C1' C5' C4' -112.5(2)
O2' C1' C5' C4' 2.7(3)
C9' C1' C5' C4' 123.0(3)
O8' C1' C5' C6' 7.3(3)
O2' C1' C5' C6' 122.5(3)
C9' C1' C5' C6' -117.3(3)
O8' C1' C5' C11' 126.8(3)
O2' C1' C5' C11' -118.0(3)
C9' C1' C5' C11' 2.3(3)
C4' C5' C6' C7' 102.5(3)
C11' C5' C6' C7' -119.6(3)
C1' C5' C6' C7' -8.5(3)
C5' C6' C7' O7' -175.0(3)
C5' C6' C7' O8' 7.4(3)
O7' C7' O8' C1' 179.5(3)
C6' C7' O8' C1' -2.6(3)
O2' C1' O8' C7' -119.2(2)
C9' C1' O8' C7' 117.2(3)
C5' C1' O8' C7' -3.2(3)
O8' C1' C9' C10' -144.3(3)
O2' C1' C9' C10' 94.7(3)
C5' C1' C9' C10' -23.3(4)
C1' C9' C10' C11' 37.0(4)
C9' C10' C11' C5' -36.4(5)
C4' C5' C11' C10' -91.4(4)
C6' C5' C11' C10' 131.0(4)
C1' C5' C11' C10' 20.4(4)
